data_4309493
loop_
_publ_author_name
'Bastian Ewald'
'Yurii Prots'
'Prashanth Menezes'
'Srinivasan Natarajan'
'Hui Zhang'
'R\"udiger Kniep'

_publ_contact_author_address
;
Max-Planck Institut f\"ur Chemische Physik fester Stoffe
N\"othnitzer Str. 40
D-01187 Dresden
Germany
;
_publ_contact_author_email kniep@cpfs.mpg.de
_publ_contact_author_fax 49(351)46463002
_publ_contact_author_name 'Kniep, R\"udiger'
_publ_contact_author_phone 49(351)46463000
_publ_section_title
;
Chain Structures in Alkali Borophosphates: Synthesis and Characterization of 
K~3~[BP~3~O~9~(OH)~3~] and Rb~3~[B~2~P~3~O~11~(OH)~2~]
;
_journal_name_full 'Inorganic Chemistry'
_journal_page_first 6431
_journal_page_last 6438
_journal_paper_doi 10.1021/ic050441p
_journal_volume 44
_journal_year 2005
_chemical_formula_sum 'B2 H2 O13 P3 Rb3'
_chemical_formula_weight 580.96
_space_group_IT_number 14
_symmetry_cell_setting monoclinic
_symmetry_space_group_name_Hall '-P 2ybc'
_symmetry_space_group_name_H-M 'P 1 21/c 1'
_audit_creation_date 2005-04-24T09:00:00-00:00
_audit_creation_method 'WinGX routine CIF_UPDATE'
_cell_angle_alpha 90
_cell_angle_beta 92.88(1)
_cell_angle_gamma 90
_cell_formula_units_Z 4
_cell_length_a 7.816(2)
_cell_length_b 6.673(2)
_cell_length_c 24.248(5)
_cell_measurement_temperature 293(2)
_cell_volume 1263.1(6)
_computing_cell_refinement 'CSD (Akselrud, 1993)'
_computing_data_collection 'CrystalClear (Rigaku Corp., 2000)'
_computing_data_reduction 'CrystalClear (Rigaku Corp., 2000)'
_computing_structure_refinement 'SHELXL-97 (Sheldrick, 1997)'
_diffrn_ambient_temperature 295.1500
_diffrn_detector_area_resol_mean 14.6199
_diffrn_measured_fraction_theta_full 0.987
_diffrn_measured_fraction_theta_max 0.987
_diffrn_measurement_details
;
scan:
    Number of images: 400
               Slice: -40.0000 - 200.0000
         Image width: 0.6000
            Exp time: 30.0000
       Rotation axis: Phi
               Omega: 0.0000
                 Chi: 0.0000
                 Phi: 0.0000
                 XTD: 41.9000
              2theta: -20.0000
scan:
    Number of images: 100
               Slice: -35.0000 - 25.0000
         Image width: 0.6000
            Exp time: 30.0000
       Rotation axis: Omega
               Omega: 0.0000
                 Chi: -90.0000
                 Phi: 85.0000
                 XTD: 41.9000
              2theta: -20.0000
;
_diffrn_measurement_device 'Rigaku AFC7'
_diffrn_measurement_method oscillation
_diffrn_radiation_detector 'Mercury CCD'
_diffrn_radiation_monochromator 'Graphite Monochromator'
_diffrn_radiation_source 'Sealed Tube'
_diffrn_radiation_type MoK\a
_diffrn_radiation_wavelength 0.7107
_diffrn_reflns_av_R_equivalents 0.029
_diffrn_reflns_limit_h_max 10
_diffrn_reflns_limit_h_min -10
_diffrn_reflns_limit_k_max 9
_diffrn_reflns_limit_k_min -8
_diffrn_reflns_limit_l_max 25
_diffrn_reflns_limit_l_min -33
_diffrn_reflns_number 12734
_diffrn_reflns_reduction_process 'Lp corrections applied'
_diffrn_reflns_theta_full 30
_diffrn_reflns_theta_max 30
_diffrn_reflns_theta_min 2.61
_diffrn_source_current 40.0000
_diffrn_source_power 2.0000
_diffrn_source_voltage 50.0000
_exptl_absorpt_coefficient_mu 12.024
_exptl_absorpt_correction_T_max 1.0000
_exptl_absorpt_correction_T_min 0.4668
_exptl_absorpt_correction_type multi-scan
_exptl_crystal_colour colorless
_exptl_crystal_density_diffrn 3.06
_exptl_crystal_density_method 'not measured'
_exptl_crystal_description Prism
_exptl_crystal_F_000 1088
_exptl_crystal_size_max 0.200
_exptl_crystal_size_mid 0.090
_exptl_crystal_size_min 0.090
_refine_diff_density_max 0.669
_refine_diff_density_min -0.854
_refine_ls_extinction_coef 0.00189(18)
_refine_ls_extinction_expression Fc^*^=kFc[1+0.001xFc^2^\l^3^/sin(2\q)]^-1/4^
_refine_ls_extinction_method SHELXL
_refine_ls_goodness_of_fit_ref 1.071
_refine_ls_hydrogen_treatment mixed
_refine_ls_matrix_type full
_refine_ls_number_parameters 199
_refine_ls_number_reflns 3523
_refine_ls_number_restraints 0
_refine_ls_restrained_S_all 1.071
_refine_ls_R_factor_gt 0.029
_refine_ls_shift/su_max 0.001
_refine_ls_structure_factor_coef Fsqd
_refine_ls_weighting_details 'calc w=1/[\s^2^(Fo^2^)+(0.0195P)^2^+2.0853P] where P=(Fo^2^+2Fc^2^)/3'
_refine_ls_weighting_scheme calc
_refine_ls_wR_factor_ref 0.060
_reflns_number_gt 3021
_reflns_number_total 3523
_reflns_threshold_expression >2sigma(I)
_cod_data_source_file ic050441psi20050629_071055_2.cif
_cod_data_source_block BE_H045a
_cod_depositor_comments
;
The following automatic conversions were performed:
'_exptl_absorpt_correction_type' value 'Multi-scan' changed to
'multi-scan' according to
'/home/saulius/struct/CIF-dictionaries/cif_core.dic' dictionary named
'cif_core.dic' version 2.4.1 from 2010-06-29.

Automatic conversion script
Id: cif_fix_enum 1527 2010-12-29 10:47:43Z saulius 
;
_cod_original_cell_volume 1263.0(5)
_cod_original_sg_symbol_H-M 'P 21/c'
_cod_original_formula_sum 'H2 B2 O13 P3 Rb3'
_cod_database_code 4309493

loop_
_symmetry_equiv_pos_as_xyz
'x, y, z'
'-x, y+1/2, -z+1/2'
'-x, -y, -z'
'x, -y-1/2, z-1/2'

loop_
_atom_site_label
_atom_site_type_symbol
_atom_site_symmetry_multiplicity
_atom_site_Wyckoff_symbol
_atom_site_fract_x
_atom_site_fract_y
_atom_site_fract_z
_atom_site_U_iso_or_equiv
_atom_site_adp_type
_atom_site_occupancy
_atom_site_calc_flag
_atom_site_refinement_flags
_atom_site_disorder_assembly
_atom_site_disorder_group
Rb1 Rb 4 e 0.52670(4) 0.20062(4) 0.351703(14) 0.02675(9) Uani 1. d . . .
Rb2 Rb 4 e 0.75739(4) 0.21702(5) 0.194705(15) 0.03296(10) Uani 1. d . . .
Rb3 Rb 4 e 0.80759(4) 0.24148(4) 0.014547(12) 0.02321(8) Uani 1. d . . .
P1 P 4 e 0.06247(9) 0.24878(10) 0.39390(3) 0.01114(13) Uani 1. d . . .
P2 P 4 e 0.25809(10) 0.25144(11) 0.21115(3) 0.01622(15) Uani 1. d . . .
P3 P 4 e 0.38420(9) 0.26918(10) 0.06322(3) 0.01478(14) Uani 1. d . . .
O1 O 4 e 0.1158(3) 0.1912(4) 0.25060(11) 0.0324(6) Uani 1. d . . .
O2 O 4 e 0.4087(3) 0.2757(3) 0.00008(9) 0.0238(5) Uani 1. d . . .
O3 O 4 e 0.0387(3) 0.0170(3) 0.39462(10) 0.0240(5) Uani 1. d . . .
O4 O 4 e 0.1238(2) 0.8304(3) 0.11628(9) 0.0178(4) Uani 1. d . . .
O5 O 4 e 0.1333(3) 0.3145(3) 0.44963(9) 0.0241(5) Uani 1. d . . .
O6 O 4 e 0.1737(3) 0.3056(3) 0.34756(9) 0.0230(5) Uani 1. d . . .
O7 O 4 e 0.1839(3) 0.4228(3) 0.17317(9) 0.0224(5) Uani 1. d . . .
O8 O 4 e 0.2405(3) 0.4239(3) 0.07571(9) 0.0186(4) Uani 1. d . . .
O9 O 4 e 0.2792(3) 0.0657(3) 0.17360(9) 0.0205(4) Uani 1. d . . .
O10 O 4 e 0.3080(3) 0.0584(3) 0.07576(8) 0.0176(4) Uani 1. d . . .
O11 O 4 e 0.0463(2) 0.1813(3) 0.11248(8) 0.0153(4) Uani 1. d . . .
O12 O 4 e 0.4186(3) 0.3168(3) 0.24064(9) 0.0262(5) Uani 1. d . . .
O13 O 4 e 0.5484(3) 0.3125(3) 0.09424(9) 0.0223(4) Uani 1. d . . .
B1 B 4 e 0.1053(4) 0.3832(4) 0.11670(14) 0.0154(6) Uani 1. d . . .
B2 B 4 e 0.1788(4) 0.0380(4) 0.11912(13) 0.0138(6) Uani 1. d . . .
H11 H 4 e 0.131(7) 0.230(7) 0.281(2) 0.060(16) Uiso 1. d . . .
H21 H 4 e 0.318(6) 0.244(6) -0.0174(18) 0.044(13) Uiso 1. d . . .

loop_
_atom_site_aniso_label
_atom_site_aniso_U_11
_atom_site_aniso_U_22
_atom_site_aniso_U_33
_atom_site_aniso_U_23
_atom_site_aniso_U_13
_atom_site_aniso_U_12
Rb1 0.01804(14) 0.02309(15) 0.03833(19) 0.00796(12) -0.00647(12) -0.00134(11)
Rb2 0.02591(17) 0.03712(19) 0.0358(2) -0.00115(14) 0.00152(14) 0.00650(14)
Rb3 0.02319(15) 0.02770(16) 0.01888(15) -0.00024(11) 0.00242(11) 0.00151(12)
P1 0.0109(3) 0.0107(3) 0.0117(3) -0.0005(2) 0.0000(2) -0.0008(2)
P2 0.0192(3) 0.0176(3) 0.0118(3) -0.0018(3) 0.0001(3) -0.0035(3)
P3 0.0139(3) 0.0171(3) 0.0134(3) -0.0008(3) 0.0012(3) -0.0015(3)
O1 0.0321(13) 0.0483(15) 0.0175(12) -0.0032(11) 0.0075(10) -0.0157(11)
O2 0.0224(11) 0.0358(12) 0.0135(10) -0.0006(9) 0.0032(9) -0.0065(10)
O3 0.0141(10) 0.0097(9) 0.0475(15) 0.0002(9) -0.0050(10) -0.0006(8)
O4 0.0136(9) 0.0106(8) 0.0288(12) -0.0004(8) -0.0030(8) -0.0004(7)
O5 0.0280(11) 0.0284(11) 0.0151(11) -0.0056(8) -0.0052(9) 0.0037(9)
O6 0.0223(11) 0.0307(11) 0.0167(11) 0.0024(8) 0.0071(9) -0.0023(9)
O7 0.0327(12) 0.0151(10) 0.0188(11) -0.0034(8) -0.0053(9) 0.0005(9)
O8 0.0205(10) 0.0138(9) 0.0218(11) 0.0027(7) 0.0035(9) -0.0013(8)
O9 0.0260(11) 0.0180(10) 0.0167(11) -0.0034(8) -0.0066(9) 0.0030(8)
O10 0.0201(10) 0.0133(9) 0.0197(11) -0.0017(7) 0.0042(8) 0.0003(8)
O11 0.0119(9) 0.0105(8) 0.0233(11) 0.0005(7) -0.0011(8) -0.0004(7)
O12 0.0240(11) 0.0305(12) 0.0234(12) -0.0054(9) -0.0054(9) -0.0058(9)
O13 0.0171(10) 0.0280(11) 0.0215(11) -0.0019(8) -0.0027(8) -0.0021(9)
B1 0.0141(14) 0.0109(13) 0.0207(17) 0.0009(11) -0.0027(12) -0.0003(11)
B2 0.0142(14) 0.0112(13) 0.0158(15) -0.0021(10) -0.0015(12) -0.0001(11)

loop_
_atom_type_symbol
_atom_type_description
_atom_type_scat_dispersion_real
_atom_type_scat_dispersion_imag
_atom_type_scat_source
B B 0.0013 0.0007 'International Tables Vol C Tables 4.2.6.8 and 6.1.1.4'
O O 0.0106 0.006 'International Tables Vol C Tables 4.2.6.8 and 6.1.1.4'
P P 0.1023 0.0942 'International Tables Vol C Tables 4.2.6.8 and 6.1.1.4'
Rb Rb -0.9393 2.9676 'International Tables Vol C Tables 4.2.6.8 and 6.1.1.4'
H H 0 0 'International Tables Vol C Tables 4.2.6.8 and 6.1.1.4'

loop_
_geom_angle_atom_site_label_1
_geom_angle_atom_site_label_2
_geom_angle_atom_site_label_3
_geom_angle
_geom_angle_site_symmetry_1
_geom_angle_site_symmetry_3
_geom_angle_publ_flag
O6 Rb1 O12 70.30(6) . . ?
O6 Rb1 O4 145.66(6) . 2_645 ?
O12 Rb1 O4 113.11(6) . 2_645 ?
O6 Rb1 O9 107.29(6) . 2_655 ?
O12 Rb1 O9 73.36(6) . 2_655 ?
O4 Rb1 O9 47.90(5) 2_645 2_655 ?
O6 Rb1 O13 91.01(6) . 2_645 ?
O12 Rb1 O13 126.15(6) . 2_645 ?
O4 Rb1 O13 110.01(6) 2_645 2_645 ?
O9 Rb1 O13 157.73(6) 2_655 2_645 ?
O6 Rb1 O7 151.96(6) . 2_645 ?
O12 Rb1 O7 99.56(6) . 2_645 ?
O4 Rb1 O7 62.32(6) 2_645 2_645 ?
O9 Rb1 O7 93.87(6) 2_655 2_645 ?
O13 Rb1 O7 73.67(6) 2_645 2_645 ?
O6 Rb1 O8 135.39(6) . 2_645 ?
O12 Rb1 O8 146.13(6) . 2_645 ?
O4 Rb1 O8 60.68(5) 2_645 2_645 ?
O9 Rb1 O8 108.57(6) 2_655 2_645 ?
O13 Rb1 O8 49.49(6) 2_645 2_645 ?
O7 Rb1 O8 46.93(5) 2_645 2_645 ?
O6 Rb1 O10 101.53(6) . 2_655 ?
O12 Rb1 O10 113.79(6) . 2_655 ?
O4 Rb1 O10 44.68(5) 2_645 2_655 ?
O9 Rb1 O10 45.61(5) 2_655 2_655 ?
O13 Rb1 O10 119.39(6) 2_645 2_655 ?
O7 Rb1 O10 106.45(6) 2_645 2_655 ?
O8 Rb1 O10 85.56(5) 2_645 2_655 ?
O6 Rb1 B2 120.59(7) . 2_655 ?
O12 Rb1 B2 100.75(7) . 2_655 ?
O4 Rb1 B2 26.33(6) 2_645 2_655 ?
O9 Rb1 B2 27.54(7) 2_655 2_655 ?
O13 Rb1 B2 131.00(7) 2_645 2_655 ?
O7 Rb1 B2 86.54(7) 2_645 2_655 ?
O8 Rb1 B2 84.26(7) 2_645 2_655 ?
O10 Rb1 B2 26.77(6) 2_655 2_655 ?
O6 Rb1 O12 108.19(6) . 2_645 ?
O12 Rb1 O12 68.49(4) . 2_645 ?
O4 Rb1 O12 104.33(6) 2_645 2_645 ?
O9 Rb1 O12 113.40(6) 2_655 2_645 ?
O13 Rb1 O12 70.88(6) 2_645 2_645 ?
O7 Rb1 O12 44.94(5) 2_645 2_645 ?
O8 Rb1 O12 80.61(5) 2_645 2_645 ?
O10 Rb1 O12 148.53(5) 2_655 2_645 ?
B2 Rb1 O12 122.94(7) 2_655 2_645 ?
O6 Rb1 P3 112.21(4) . 2_645 ?
O12 Rb1 P3 142.24(5) . 2_645 ?
O4 Rb1 P3 86.18(4) 2_645 2_645 ?
O9 Rb1 P3 134.01(4) 2_655 2_645 ?
O13 Rb1 P3 23.83(4) 2_645 2_645 ?
O7 Rb1 P3 59.67(4) 2_645 2_645 ?
O8 Rb1 P3 25.74(4) 2_645 2_645 ?
O10 Rb1 P3 102.79(4) 2_655 2_645 ?
B2 Rb1 P3 108.27(6) 2_655 2_645 ?
O12 Rb1 P3 75.54(4) 2_645 2_645 ?
O6 Rb1 B1 155.54(7) . 2_645 ?
O12 Rb1 B1 123.11(7) . 2_645 ?
O4 Rb1 B1 52.96(6) 2_645 2_645 ?
O9 Rb1 B1 96.64(7) 2_655 2_645 ?
O13 Rb1 B1 64.52(7) 2_645 2_645 ?
O7 Rb1 B1 23.85(7) 2_645 2_645 ?
O8 Rb1 B1 24.38(6) 2_645 2_645 ?
O10 Rb1 B1 91.46(6) 2_655 2_645 ?
B2 Rb1 B1 79.29(7) 2_655 2_645 ?
O12 Rb1 B1 65.14(6) 2_645 2_645 ?
P3 Rb1 B1 43.99(5) 2_645 2_645 ?
O13 Rb2 O6 90.99(6) . 2_645 ?
O13 Rb2 O12 78.17(6) . . ?
O6 Rb2 O12 120.60(6) 2_645 . ?
O13 Rb2 O1 147.20(6) . 1_655 ?
O6 Rb2 O1 85.61(7) 2_645 1_655 ?
O12 Rb2 O1 130.91(7) . 1_655 ?
O13 Rb2 O11 82.86(6) . 1_655 ?
O6 Rb2 O11 63.80(5) 2_645 1_655 ?
O12 Rb2 O11 160.50(6) . 1_655 ?
O1 Rb2 O11 66.37(6) 1_655 1_655 ?
O13 Rb2 O3 66.60(6) . 2_655 ?
O6 Rb2 O3 102.94(6) 2_645 2_655 ?
O12 Rb2 O3 123.78(6) . 2_655 ?
O1 Rb2 O3 82.38(6) 1_655 2_655 ?
O11 Rb2 O3 41.89(5) 1_655 2_655 ?
O13 Rb2 O12 109.28(6) . 2_645 ?
O6 Rb2 O12 61.54(6) 2_645 2_645 ?
O12 Rb2 O12 67.68(4) . 2_645 ?
O1 Rb2 O12 97.67(6) 1_655 2_645 ?
O11 Rb2 O12 123.93(5) 1_655 2_645 ?
O3 Rb2 O12 164.33(5) 2_655 2_645 ?
O13 Rb2 O1 104.46(6) . 2_655 ?
O6 Rb2 O1 153.43(6) 2_645 2_655 ?
O12 Rb2 O1 84.18(6) . 2_655 ?
O1 Rb2 O1 69.64(5) 1_655 2_655 ?
O11 Rb2 O1 96.33(5) 1_655 2_655 ?
O3 Rb2 O1 65.35(6) 2_655 2_655 ?
O12 Rb2 O1 129.45(6) 2_645 2_655 ?
O13 Rb2 B1 84.24(7) . 1_655 ?
O6 Rb2 B1 87.05(6) 2_645 1_655 ?
O12 Rb2 B1 147.02(7) . 1_655 ?
O1 Rb2 B1 63.02(7) 1_655 1_655 ?
O11 Rb2 B1 23.38(6) 1_655 1_655 ?
O3 Rb2 B1 23.90(6) 2_655 1_655 ?
O12 Rb2 B1 145.17(6) 2_645 1_655 ?
O1 Rb2 B1 73.45(6) 2_655 1_655 ?
O13 Rb2 P2 129.27(4) . 2_645 ?
O6 Rb2 P2 58.34(5) 2_645 2_645 ?
O12 Rb2 P2 84.53(5) . 2_645 ?
O1 Rb2 P2 75.37(5) 1_655 2_645 ?
O11 Rb2 P2 111.37(4) 1_655 2_645 ?
O3 Rb2 P2 151.54(4) 2_655 2_645 ?
O12 Rb2 P2 22.39(4) 2_645 2_645 ?
O1 Rb2 P2 120.82(5) 2_655 2_645 ?
B1 Rb2 P2 127.68(5) 1_655 2_645 ?
O13 Rb2 P2 125.66(5) . 1_655 ?
O6 Rb2 P2 83.84(4) 2_645 1_655 ?
O12 Rb2 P2 147.64(4) . 1_655 ?
O1 Rb2 P2 21.53(5) 1_655 1_655 ?
O11 Rb2 P2 46.64(4) 1_655 1_655 ?
O3 Rb2 P2 62.19(4) 2_655 1_655 ?
O12 Rb2 P2 114.93(4) 2_645 1_655 ?
O1 Rb2 P2 69.60(4) 2_655 1_655 ?
B1 Rb2 P2 41.58(5) 1_655 1_655 ?
P2 Rb2 P2 92.736(18) 2_645 1_655 ?
O13 Rb2 P2 63.86(5) . . ?
O6 Rb2 P2 106.50(4) 2_645 . ?
O12 Rb2 P2 18.94(4) . . ?
O1 Rb2 P2 147.91(5) 1_655 . ?
O11 Rb2 P2 145.68(4) 1_655 . ?
O3 Rb2 P2 121.77(4) 2_655 . ?
O12 Rb2 P2 64.97(4) 2_645 . ?
O1 Rb2 P2 99.74(4) 2_655 . ?
B1 Rb2 P2 144.99(5) 1_655 . ?
P2 Rb2 P2 85.795(19) 2_645 . ?
P2 Rb2 P2 166.58(2) 1_655 . ?
O13 Rb3 O11 85.49(6) . 1_655 ?
O13 Rb3 O5 93.70(6) . 2_645 ?
O11 Rb3 O5 63.90(5) 1_655 2_645 ?
O13 Rb3 O3 71.69(6) . 2_655 ?
O11 Rb3 O3 45.57(5) 1_655 2_655 ?
O5 Rb3 O3 108.15(6) 2_645 2_655 ?
O13 Rb3 O10 112.99(6) . 3_655 ?
O11 Rb3 O10 129.22(5) 1_655 3_655 ?
O5 Rb3 O10 67.90(6) 2_645 3_655 ?
O3 Rb3 O10 173.66(5) 2_655 3_655 ?
O13 Rb3 O5 168.51(6) . 4_665 ?
O11 Rb3 O5 83.70(6) 1_655 4_665 ?
O5 Rb3 O5 85.06(6) 2_645 4_665 ?
O3 Rb3 O5 97.80(6) 2_655 4_665 ?
O10 Rb3 O5 77.15(6) 3_655 4_665 ?
O13 Rb3 O2 48.62(6) . . ?
O11 Rb3 O2 132.96(6) 1_655 . ?
O5 Rb3 O2 103.85(6) 2_645 . ?
O3 Rb3 O2 112.89(6) 2_655 . ?
O10 Rb3 O2 73.24(6) 3_655 . ?
O5 Rb3 O2 142.71(6) 4_665 . ?
O13 Rb3 O8 106.54(6) . 3_665 ?
O11 Rb3 O8 134.61(5) 1_655 3_665 ?
O5 Rb3 O8 152.54(6) 2_645 3_665 ?
O3 Rb3 O8 95.93(6) 2_655 3_665 ?
O10 Rb3 O8 86.88(6) 3_655 3_665 ?
O5 Rb3 O8 78.64(5) 4_665 3_665 ?
O2 Rb3 O8 77.63(6) . 3_665 ?
O13 Rb3 O4 145.07(5) . 3_665 ?
O11 Rb3 O4 128.80(5) 1_655 3_665 ?
O5 Rb3 O4 96.36(5) 2_645 3_665 ?
O3 Rb3 O4 134.85(5) 2_655 3_665 ?
O10 Rb3 O4 43.18(5) 3_655 3_665 ?
O5 Rb3 O4 46.28(5) 4_665 3_665 ?
O2 Rb3 O4 96.46(5) . 3_665 ?
O8 Rb3 O4 56.53(5) 3_665 3_665 ?
O13 Rb3 B1 86.86(7) . 1_655 ?
O11 Rb3 B1 24.28(6) 1_655 1_655 ?
O5 Rb3 B1 87.94(7) 2_645 1_655 ?
O3 Rb3 B1 24.91(6) 2_655 1_655 ?
O10 Rb3 B1 148.89(6) 3_655 1_655 ?
O5 Rb3 B1 81.68(7) 4_665 1_655 ?
O2 Rb3 B1 133.95(7) . 1_655 ?
O8 Rb3 B1 111.06(6) 3_665 1_655 ?
O4 Rb3 B1 126.77(7) 3_665 1_655 ?
O13 Rb3 P3 23.73(4) . . ?
O11 Rb3 P3 107.32(4) 1_655 . ?
O5 Rb3 P3 94.88(5) 2_645 . ?
O3 Rb3 P3 93.88(4) 2_655 . ?
O10 Rb3 P3 91.44(4) 3_655 . ?
O5 Rb3 P3 167.74(4) 4_665 . ?
O2 Rb3 P3 25.71(4) . . ?
O8 Rb3 P3 96.49(4) 3_665 . ?
O4 Rb3 P3 121.74(4) 3_665 . ?
B1 Rb3 P3 110.58(6) 1_655 . ?
O13 Rb3 P1 164.51(4) . 4_665 ?
O11 Rb3 P1 107.40(4) 1_655 4_665 ?
O5 Rb3 P1 99.65(5) 2_645 4_665 ?
O3 Rb3 P1 110.96(5) 2_655 4_665 ?
O10 Rb3 P1 65.76(4) 3_655 4_665 ?
O5 Rb3 P1 24.18(4) 4_665 4_665 ?
O2 Rb3 P1 119.58(4) . 4_665 ?
O8 Rb3 P1 58.33(4) 3_665 4_665 ?
O4 Rb3 P1 25.56(4) 3_665 4_665 ?
B1 Rb3 P1 101.36(6) 1_655 4_665 ?
P3 Rb3 P1 145.27(2) . 4_665 ?
O5 P1 O6 113.49(13) . . ?
O5 P1 O3 108.60(13) . . ?
O6 P1 O3 109.43(12) . . ?
O5 P1 O4 109.83(12) . 2_545 ?
O6 P1 O4 111.30(12) . 2_545 ?
O3 P1 O4 103.71(11) . 2_545 ?
O5 P1 Rb3 57.31(9) . 4_466 ?
O6 P1 Rb3 164.01(9) . 4_466 ?
O3 P1 Rb3 86.45(9) . 4_466 ?
O4 P1 Rb3 64.87(8) 2_545 4_466 ?
O5 P1 Rb1 87.34(9) . . ?
O6 P1 Rb1 39.73(9) . . ?
O3 P1 Rb1 91.99(8) . . ?
O4 P1 Rb1 150.96(8) 2_545 . ?
Rb3 P1 Rb1 141.60(2) 4_466 . ?
O5 P1 Rb3 36.98(9) . 2_655 ?
O6 P1 Rb3 93.78(9) . 2_655 ?
O3 P1 Rb3 145.38(9) . 2_655 ?
O4 P1 Rb3 90.56(8) 2_545 2_655 ?
Rb3 P1 Rb3 71.154(17) 4_466 2_655 ?
Rb1 P1 Rb3 89.983(18) . 2_655 ?
O12 P2 O9 114.01(13) . . ?
O12 P2 O1 113.23(14) . . ?
O9 P2 O1 104.76(13) . . ?
O12 P2 O7 110.48(13) . . ?
O9 P2 O7 106.64(11) . . ?
O1 P2 O7 107.22(14) . . ?
O12 P2 Rb1 65.07(9) . 2_655 ?
O9 P2 Rb1 109.45(9) . 2_655 ?
O1 P2 Rb1 142.76(11) . 2_655 ?
O7 P2 Rb1 48.96(9) . 2_655 ?
O12 P2 Rb2 61.80(9) . 2_655 ?
O9 P2 Rb2 175.69(9) . 2_655 ?
O1 P2 Rb2 78.45(10) . 2_655 ?
O7 P2 Rb2 74.78(8) . 2_655 ?
Rb1 P2 Rb2 68.25(2) 2_655 2_655 ?
O12 P2 Rb2 152.26(10) . 1_455 ?
O9 P2 Rb2 91.64(8) . 1_455 ?
O1 P2 Rb2 46.10(10) . 1_455 ?
O7 P2 Rb2 69.13(9) . 1_455 ?
Rb1 P2 Rb2 117.76(2) 2_655 1_455 ?
Rb2 P2 Rb2 92.669(19) 2_655 1_455 ?
O12 P2 Rb1 37.06(9) . . ?
O9 P2 Rb1 111.86(8) . . ?
O1 P2 Rb1 79.14(11) . . ?
O7 P2 Rb1 137.86(8) . . ?
Rb1 P2 Rb1 100.86(2) 2_655 . ?
Rb2 P2 Rb1 65.642(17) 2_655 . ?
Rb2 P2 Rb1 124.80(2) 1_455 . ?
O12 P2 Rb2 41.16(9) . . ?
O9 P2 Rb2 76.09(8) . . ?
O1 P2 Rb2 141.96(11) . . ?
O7 P2 Rb2 108.82(9) . . ?
Rb1 P2 Rb2 62.945(16) 2_655 . ?
Rb2 P2 Rb2 99.609(19) 2_655 . ?
Rb2 P2 Rb2 166.58(2) 1_455 . ?
Rb1 P2 Rb2 66.09(2) . . ?
O13 P3 O2 110.38(13) . . ?
O13 P3 O10 113.91(12) . . ?
O2 P3 O10 106.50(12) . . ?
O13 P3 O8 112.57(12) . . ?
O2 P3 O8 107.30(12) . . ?
O10 P3 O8 105.76(11) . . ?
O13 P3 Rb3 52.09(9) . . ?
O2 P3 Rb3 60.91(9) . . ?
O10 P3 Rb3 112.71(8) . . ?
O8 P3 Rb3 141.51(8) . . ?
O13 P3 Rb1 54.13(9) . 2_655 ?
O2 P3 Rb1 120.94(9) . 2_655 ?
O10 P3 Rb1 132.42(8) . 2_655 ?
O8 P3 Rb1 58.69(8) . 2_655 ?
Rb3 P3 Rb1 94.31(2) . 2_655 ?
O13 P3 Rb3 111.84(9) . 3_665 ?
O2 P3 Rb3 64.96(9) . 3_665 ?
O10 P3 Rb3 133.22(8) . 3_665 ?
O8 P3 Rb3 45.70(8) . 3_665 ?
Rb3 P3 Rb3 102.51(2) . 3_665 ?
Rb1 P3 Rb3 71.05(2) 2_655 3_665 ?
P2 O1 Rb2 112.36(13) . 1_455 ?
P2 O1 Rb2 105.36(13) . 2_645 ?
Rb2 O1 Rb2 116.64(7) 1_455 2_645 ?
P2 O1 H11 114(4) . . ?
Rb2 O1 H11 120(4) 1_455 . ?
Rb2 O1 H11 85(4) 2_645 . ?
P3 O2 Rb3 93.38(11) . . ?
P3 O2 H21 110(3) . . ?
Rb3 O2 H21 149(3) . . ?
B1 O3 P1 134.42(18) 2_545 . ?
B1 O3 Rb3 92.24(16) 2_545 2_645 ?
P1 O3 Rb3 124.10(12) . 2_645 ?
B1 O3 Rb2 84.33(16) 2_545 2_645 ?
P1 O3 Rb2 121.13(11) . 2_645 ?
Rb3 O3 Rb2 85.72(5) 2_645 2_645 ?
B2 O4 P1 127.69(18) 1_565 2 ?
B2 O4 Rb1 89.99(15) 1_565 2_655 ?
P1 O4 Rb1 141.92(10) 2 2_655 ?
B2 O4 Rb3 97.07(16) 1_565 3_665 ?
P1 O4 Rb3 89.57(9) 2 3_665 ?
Rb1 O4 Rb3 91.02(6) 2_655 3_665 ?
P1 O5 Rb3 125.57(12) . 2_655 ?
P1 O5 Rb3 98.51(11) . 4_466 ?
Rb3 O5 Rb3 94.94(6) 2_655 4_466 ?
P1 O6 Rb1 120.52(12) . . ?
P1 O6 Rb2 127.52(11) . 2_655 ?
Rb1 O6 Rb2 92.72(6) . 2_655 ?
B1 O7 P2 122.25(17) . . ?
B1 O7 Rb1 101.76(16) . 2_655 ?
P2 O7 Rb1 107.99(11) . 2_655 ?
B1 O8 P3 122.72(17) . . ?
B1 O8 Rb1 98.31(15) . 2_655 ?
P3 O8 Rb1 95.57(9) . 2_655 ?
B1 O8 Rb3 121.57(15) . 3_665 ?
P3 O8 Rb3 113.36(10) . 3_665 ?
Rb1 O8 Rb3 91.07(5) 2_655 3_665 ?
B2 O9 P2 122.95(17) . . ?
B2 O9 Rb1 88.11(14) . 2_645 ?
P2 O9 Rb1 148.48(12) . 2_645 ?
B2 O10 P3 119.66(16) . . ?
B2 O10 Rb3 104.86(15) . 3_655 ?
P3 O10 Rb3 123.32(11) . 3_655 ?
B2 O10 Rb1 79.29(14) . 2_645 ?
P3 O10 Rb1 129.13(11) . 2_645 ?
Rb3 O10 Rb1 90.10(5) 3_655 2_645 ?
B2 O11 B1 113.5(2) . . ?
B2 O11 Rb3 127.56(17) . 1_455 ?
B1 O11 Rb3 96.72(16) . 1_455 ?
B2 O11 Rb2 122.21(16) . 1_455 ?
B1 O11 Rb2 97.15(16) . 1_455 ?
Rb3 O11 Rb2 93.17(5) 1_455 1_455 ?
P2 O12 Rb1 124.97(13) . . ?
P2 O12 Rb2 119.90(12) . . ?
Rb1 O12 Rb2 93.69(7) . . ?
P2 O12 Rb2 95.80(10) . 2_655 ?
Rb1 O12 Rb2 83.55(6) . 2_655 ?
Rb2 O12 Rb2 136.61(7) . 2_655 ?
P2 O12 Rb1 92.01(10) . 2_655 ?
Rb1 O12 Rb1 140.02(7) . 2_655 ?
Rb2 O12 Rb1 77.46(5) . 2_655 ?
Rb2 O12 Rb1 77.48(5) 2_655 2_655 ?
P3 O13 Rb3 104.18(11) . . ?
P3 O13 Rb2 144.13(12) . . ?
Rb3 O13 Rb2 97.98(6) . . ?
P3 O13 Rb1 102.04(10) . 2_655 ?
Rb3 O13 Rb1 126.46(7) . 2_655 ?
Rb2 O13 Rb1 86.40(6) . 2_655 ?
O11 B1 O3 108.8(2) . 2 ?
O11 B1 O7 110.4(2) . . ?
O3 B1 O7 110.1(2) 2 . ?
O11 B1 O8 110.9(2) . . ?
O3 B1 O8 109.0(2) 2 . ?
O7 B1 O8 107.5(2) . . ?
O11 B1 Rb3 58.99(14) . 1_455 ?
O3 B1 Rb3 62.85(14) 2 1_455 ?
O7 B1 Rb3 159.77(19) . 1_455 ?
O8 B1 Rb3 92.63(16) . 1_455 ?
O11 B1 Rb2 59.46(14) . 1_455 ?
O3 B1 Rb2 71.77(15) 2 1_455 ?
O7 B1 Rb2 81.87(16) . 1_455 ?
O8 B1 Rb2 169.03(19) . 1_455 ?
Rb3 B1 Rb2 77.91(7) 1_455 1_455 ?
O11 B1 Rb1 144.86(18) . 2_655 ?
O3 B1 Rb1 106.27(16) 2 2_655 ?
O7 B1 Rb1 54.39(13) . 2_655 ?
O8 B1 Rb1 57.31(13) . 2_655 ?
Rb3 B1 Rb1 144.40(10) 1_455 2_655 ?
Rb2 B1 Rb1 133.47(10) 1_455 2_655 ?
O11 B2 O4 115.3(2) . 1_545 ?
O11 B2 O10 112.0(2) . . ?
O4 B2 O10 105.2(2) 1_545 . ?
O11 B2 O9 111.2(2) . . ?
O4 B2 O9 107.3(2) 1_545 . ?
O10 B2 O9 105.2(2) . . ?
O11 B2 Rb1 173.8(2) . 2_645 ?
O4 B2 Rb1 63.68(13) 1_545 2_645 ?
O10 B2 Rb1 73.94(13) . 2_645 ?
O9 B2 Rb1 64.34(13) . 2_645 ?
O11 B2 Rb3 106.91(17) . 3_655 ?
O4 B2 Rb3 60.32(14) 1_545 3_655 ?
O10 B2 Rb3 52.37(12) . 3_655 ?
O9 B2 Rb3 141.27(17) . 3_655 ?
Rb1 B2 Rb3 78.13(6) 2_645 3_655 ?

loop_
_geom_bond_atom_site_label_1
_geom_bond_atom_site_label_2
_geom_bond_distance
_geom_bond_site_symmetry_2
_geom_bond_publ_flag
Rb1 O6 2.843(2) . ?
Rb1 O12 2.888(2) . ?
Rb1 O4 2.932(2) 2_645 ?
Rb1 O9 2.951(2) 2_655 ?
Rb1 O13 2.974(2) 2_645 ?
Rb1 O7 3.009(2) 2_645 ?
Rb1 O8 3.081(2) 2_645 ?
Rb1 O10 3.200(2) 2_655 ?
Rb1 B2 3.272(3) 2_655 ?
Rb1 O12 3.442(2) 2_645 ?
Rb1 P3 3.5896(10) 2_645 ?
Rb1 B1 3.623(3) 2_645 ?
Rb2 O13 2.934(2) . ?
Rb2 O6 2.989(2) 2_645 ?
Rb2 O12 2.998(2) . ?
Rb2 O1 3.055(3) 1_655 ?
Rb2 O11 3.096(2) 1_655 ?
Rb2 O3 3.404(2) 2_655 ?
Rb2 O12 3.420(2) 2_645 ?
Rb2 O1 3.553(3) 2_655 ?
Rb2 B1 3.566(3) 1_655 ?
Rb2 P2 3.8609(11) 2_645 ?
Rb2 P2 3.9203(13) 1_655 ?
Rb2 P2 3.9491(13) . ?
Rb3 O13 2.908(2) . ?
Rb3 O11 2.973(2) 1_655 ?
Rb3 O5 3.008(2) 2_645 ?
Rb3 O3 3.067(2) 2_655 ?
Rb3 O10 3.069(2) 3_655 ?
Rb3 O5 3.082(2) 4_665 ?
Rb3 O2 3.128(2) . ?
Rb3 O8 3.136(2) 3_665 ?
Rb3 O4 3.279(2) 3_665 ?
Rb3 B1 3.445(3) 1_655 ?
Rb3 P3 3.5733(11) . ?
Rb3 P1 3.6215(10) 4_665 ?
P1 O5 1.500(2) . ?
P1 O6 1.504(2) . ?
P1 O3 1.558(2) . ?
P1 O4 1.563(2) 2_545 ?
P1 Rb3 3.6215(10) 4_466 ?
P1 Rb3 4.0673(10) 2_655 ?
P2 O12 1.478(2) . ?
P2 O9 1.552(2) . ?
P2 O1 1.556(2) . ?
P2 O7 1.562(2) . ?
P2 Rb1 3.7938(10) 2_655 ?
P2 Rb2 3.8609(11) 2_655 ?
P2 Rb2 3.9203(13) 1_455 ?
P3 O13 1.483(2) . ?
P3 O2 1.553(2) . ?
P3 O10 1.563(2) . ?
P3 O8 1.566(2) . ?
P3 Rb1 3.5896(10) 2_655 ?
P3 Rb3 4.0227(11) 3_665 ?
O1 Rb2 3.055(3) 1_455 ?
O1 Rb2 3.553(3) 2_645 ?
O1 H11 0.78(5) . ?
O2 H21 0.84(5) . ?
O3 B1 1.452(4) 2_545 ?
O3 Rb3 3.067(2) 2_645 ?
O3 Rb2 3.404(2) 2_645 ?
O4 B2 1.451(3) 1_565 ?
O4 P1 1.563(2) 2 ?
O4 Rb1 2.932(2) 2_655 ?
O4 Rb3 3.279(2) 3_665 ?
O5 Rb3 3.008(2) 2_655 ?
O5 Rb3 3.082(2) 4_466 ?
O6 Rb2 2.989(2) 2_655 ?
O7 B1 1.496(4) . ?
O7 Rb1 3.009(2) 2_655 ?
O8 B1 1.511(4) . ?
O8 Rb1 3.081(2) 2_655 ?
O8 Rb3 3.136(2) 3_665 ?
O9 B2 1.514(4) . ?
O9 Rb1 2.951(2) 2_645 ?
O10 B2 1.500(4) . ?
O10 Rb3 3.069(2) 3_655 ?
O10 Rb1 3.200(2) 2_645 ?
O11 B2 1.413(3) . ?
O11 B1 1.426(3) . ?
O11 Rb3 2.973(2) 1_455 ?
O11 Rb2 3.096(2) 1_455 ?
O12 Rb2 3.420(2) 2_655 ?
O12 Rb1 3.442(2) 2_655 ?
O13 Rb1 2.974(2) 2_655 ?
B1 O3 1.452(4) 2 ?
B1 Rb3 3.445(3) 1_455 ?
B1 Rb2 3.566(3) 1_455 ?
B1 Rb1 3.623(3) 2_655 ?
B2 O4 1.451(3) 1_545 ?
B2 Rb1 3.272(3) 2_645 ?
B2 Rb3 3.745(3) 3_655 ?

loop_
_geom_hbond_atom_site_label_D
_geom_hbond_atom_site_label_H
_geom_hbond_atom_site_label_A
_geom_hbond_distance_DH
_geom_hbond_distance_HA
_geom_hbond_distance_DA
_geom_hbond_angle_DHA
_geom_hbond_site_symmetry_A
O1 H11 O6 0.78(5) 1.71(5) 2.492(3) 177(5) .
O2 H21 O5 0.84(5) 1.66(5) 2.496(3) 178(5) 4_565
